data_1570337
loop_
_publ_author_name
'Turnbull, Douglas'
'L&#xe9;gar&#xe9;, Marc-Andr&#xe9;'

_publ_section_title
;
 Rapid, iterative syntheses of unsymmetrical di- and triarylboranes from
 crystalline aryldifluoroboranes.
;
_journal_issue 48
_journal_name_full 'Chemical science'
_journal_page_first 14256
_journal_page_last 14261
_journal_paper_doi 10.1039/d3sc05071h
_journal_volume 14
_journal_year 2023
_chemical_formula_moiety 'C12 H9 B F2'
_chemical_formula_sum 'C12 H9 B F2'
_chemical_formula_weight 202.026
_chemical_name_systematic 5-acenaphthyldifluoroborane
_chemical_properties_physical Air-sensitive,Moisture-sensitive
_space_group_crystal_system monoclinic
_space_group_IT_number 13
_space_group_name_Hall '-P 2yac'
_space_group_name_H-M_alt 'P 1 2/n 1'
_symmetry_Int_Tables_number 13
_atom_sites_solution_primary dual
_audit_creation_date 2023-08-31
_audit_creation_method
;
Olex2 1.5
(compiled 2023.08.17 svn.r577a77a9 for OlexSys, GUI svn.r6817)
;
_audit_update_record
;
2023-09-03 deposited with the CCDC.	2023-11-17 downloaded from the CCDC.
;
_cell_angle_alpha 90
_cell_angle_beta 99.458(1)
_cell_angle_gamma 90
_cell_formula_units_Z 4
_cell_length_a 8.6301(3)
_cell_length_b 8.5219(3)
_cell_length_c 13.3072(5)
_cell_measurement_reflns_used 9919
_cell_measurement_temperature 150
_cell_measurement_theta_max 56.983
_cell_measurement_theta_min 4.516
_cell_volume 965.37(6)
_computing_cell_refinement
;
SAINT (2019) V8.40A; Integration Software for Single Crystal Data.
Bruker AXS Inc., Madison, WI 53719-1173.
;
_computing_data_collection
;
APEX 3 (2019) Bruker AXS Inc., Madison, WI 53719-1173.
;
_computing_data_reduction
;
SAINT (2019) V8.40A; Integration Software for Single Crystal Data.
Bruker AXS Inc., Madison, WI 53719-1173.
;
_computing_molecular_graphics 'Olex2 1.5 (Dolomanov et al., 2009)'
_computing_publication_material 'Olex2 1.5 (Dolomanov et al., 2009)'
_computing_structure_refinement 'olex2.refine 1.5 (Bourhis et al., 2015)'
_computing_structure_solution 'SHELXT 2014/5 (Sheldrick, 2014)'
_diffrn_ambient_temperature 150
_diffrn_detector 'CMOS Area detector'
_diffrn_detector_area_resol_mean 10.42
_diffrn_detector_type 'Bruker CMOS Photon III '
_diffrn_measured_fraction_theta_full 0.9954
_diffrn_measured_fraction_theta_max 0.9949
_diffrn_measurement_device 'k-geometry diffractometer'
_diffrn_measurement_device_type 'Bruker Venture Metaljet'
_diffrn_measurement_method '\w and \f scans'
_diffrn_radiation_collimation 'Focusing mirrors'
_diffrn_radiation_monochromator 'Helios MX Mirror Optics'
_diffrn_radiation_probe x-ray
_diffrn_radiation_type 'Ga K\a'
_diffrn_radiation_wavelength 1.34139
_diffrn_reflns_av_R_equivalents 0.0282
_diffrn_reflns_av_unetI/netI 0.0262
_diffrn_reflns_Laue_measured_fraction_full 0.9954
_diffrn_reflns_Laue_measured_fraction_max 0.9949
_diffrn_reflns_limit_h_max 10
_diffrn_reflns_limit_h_min -10
_diffrn_reflns_limit_k_max 10
_diffrn_reflns_limit_k_min -10
_diffrn_reflns_limit_l_max 16
_diffrn_reflns_limit_l_min -16
_diffrn_reflns_number 12727
_diffrn_reflns_point_group_measured_fraction_full 0.9954
_diffrn_reflns_point_group_measured_fraction_max 0.9949
_diffrn_reflns_theta_full 53.5942
_diffrn_reflns_theta_max 56.96
_diffrn_reflns_theta_min 4.51
_diffrn_source 'Metal Jet'
_diffrn_source_current 2.86
_diffrn_source_power 0.19937059999999998
_diffrn_source_target Ga
_diffrn_source_type 'Gallium Liquid Metal Jet Source'
_diffrn_source_voltage 69.71
_exptl_absorpt_coefficient_mu 0.561
_exptl_absorpt_correction_T_max 0.7512
_exptl_absorpt_correction_T_min 0.5627
_exptl_absorpt_correction_type multi-scan
_exptl_absorpt_process_details
;
SADABS-2016/2 (Bruker,2016/2) was used for absorption correction.
wR2(int) was 0.1463 before and 0.0383 after correction.
The Ratio of minimum to maximum transmission is 0.7491.
The \l/2 correction factor is Not present.
;
_exptl_crystal_colour 'clear colourless'
_exptl_crystal_colour_lustre clear
_exptl_crystal_colour_modifier light
_exptl_crystal_colour_primary colourless
_exptl_crystal_density_diffrn 1.390
_exptl_crystal_description plate
_exptl_crystal_F_000 417.153
_exptl_crystal_size_max 0.44
_exptl_crystal_size_mid 0.23
_exptl_crystal_size_min 0.07
_refine_diff_density_max 0.4502
_refine_diff_density_min -0.1628
_refine_diff_density_rms 0.0369
_refine_ls_d_res_high 0.8001
_refine_ls_d_res_low 8.5219
_refine_ls_extinction_coef 0.0140(19)
_refine_ls_extinction_expression Fc^*^=kFc[1+0.001xFc^2^\l^3^/sin(2\q)]^-1/4^
_refine_ls_goodness_of_fit_ref 1.0760
_refine_ls_hydrogen_treatment refall
_refine_ls_matrix_type full
_refine_ls_number_constraints 0
_refine_ls_number_parameters 218
_refine_ls_number_reflns 1965
_refine_ls_number_restraints 0
_refine_ls_restrained_S_all 1.0760
_refine_ls_R_factor_all 0.0346
_refine_ls_R_factor_gt 0.0326
_refine_ls_shift/su_max -0.0002
_refine_ls_shift/su_mean 0.0001
_refine_ls_structure_factor_coef Fsqd
_refine_ls_weighting_details 'w=1/[\s^2^(Fo^2^)+(0.0483P)^2^+0.1390P] where P=(Fo^2^+2Fc^2^)/3'
_refine_ls_weighting_scheme calc
_refine_ls_wR_factor_gt 0.0891
_refine_ls_wR_factor_ref 0.0904
_reflns_Friedel_coverage 0.0
_reflns_limit_h_max 8
_reflns_limit_h_min -10
_reflns_limit_k_max 10
_reflns_limit_k_min 0
_reflns_limit_l_max 16
_reflns_limit_l_min -7
_reflns_number_gt 1837
_reflns_number_total 1965
_reflns_threshold_expression I>=2u(I)
_cod_data_source_file d3sc05071h2.cif
_cod_data_source_block 3d_AceBF2
_cod_depositor_comments
;
The following automatic conversions were performed:

data item '_diffrn_radiation_probe' value 'X-ray' was changed to
'x-ray' in accordance with the
/home/data/users/saulius/crontab/automatic-downloads/rss-feeds/RSC/lib/dictionaries/cif_core.dic
dictionary named 'cif_core.dic' version 2.4.2 last updated on
2011-04-26.

Automatic conversion script
Id: cif_fix_values 8170 2020-07-09 18:12:32Z antanas 

 Adding full bibliography for 1570333--1570346.cif.
;
_cod_database_code 1570337
_olex2_refinement_description
;
;
_olex2_refine_details
;
Refinement using NoSpherA2, an implementation of
NOn-SPHERical Atom-form-factors in Olex2.
Please cite:
F. Kleemiss et al. Chem. Sci. DOI 10.1039/D0SC05526C - 2021
NoSpherA2 implementation of HAR makes use of
tailor-made aspherical atomic form factors calculated
on-the-fly from a Hirshfeld-partitioned electron density (ED) - not from
spherical-atom form factors.

The ED is calculated from a gaussian basis set single determinant SCF
wavefunction - either Hartree-Fock or DFT using selected funtionals
 - for a fragment of the crystal.
This fragment can be embedded in an electrostatic crystal field by employing cluster charges
or modelled using implicit solvation models, depending on the software used.
The following options were used:
   SOFTWARE:       ORCA 5.0
   PARTITIONING:   NoSpherA2
   INT ACCURACY:   Normal
   METHOD:         R2SCAN
   BASIS SET:      cc-pVTZ
   CHARGE:         0
   MULTIPLICITY:   1
   DATE:           2023-07-04_13-14-36
;
_olex2_submission_special_instructions 'No special instructions were received'

loop_
_space_group_symop_id
_space_group_symop_operation_xyz
1 x,y,z
2 -x+1/2,y,-z+1/2
3 -x,-y,-z
4 x-1/2,-y,z-1/2

loop_
_atom_site_label
_atom_site_type_symbol
_atom_site_fract_x
_atom_site_fract_y
_atom_site_fract_z
_atom_site_U_iso_or_equiv
_atom_site_adp_type
_atom_site_occupancy
_atom_site_refinement_flags_posn
F1 F 0.36625(8) 0.11071(9) 0.85250(5) 0.0548(2) Uani 1.000000 .
F2 F 0.49490(9) -0.04313(8) 0.75963(6) 0.0578(2) Uani 1.000000 .
C1 C 0.50936(10) 0.25060(10) 0.72992(6) 0.0267(2) Uani 1.000000 .
C2 C 0.46451(10) 0.39521(11) 0.76518(7) 0.0277(2) Uani 1.000000 .
H2 H 0.3929(15) 0.3939(15) 0.8265(10) 0.047(4) Uani 1.000000 .
C3 C 0.50655(10) 0.54115(11) 0.72690(6) 0.0276(2) Uani 1.000000 .
H3 H 0.4694(15) 0.6522(14) 0.7574(10) 0.045(3) Uani 1.000000 .
C4 C 0.59830(9) 0.54083(10) 0.65182(6) 0.0241(2) Uani 1.000000 .
C5 C 0.64344(9) 0.39613(9) 0.61412(6) 0.0224(2) Uani 1.000000 .
C6 C 0.73331(10) 0.41674(11) 0.53580(7) 0.0288(2) Uani 1.000000 .
C7 C 0.78282(11) 0.28618(14) 0.48963(7) 0.0375(3) Uani 1.000000 .
H7 H 0.8516(17) 0.298(2) 0.4292(10) 0.069(4) Uani 1.000000 .
C8 C 0.74270(12) 0.13615(13) 0.52398(8) 0.0401(3) Uani 1.000000 .
H8 H 0.7827(17) 0.0295(18) 0.4889(12) 0.066(4) Uani 1.000000 .
C9 C 0.65612(12) 0.11684(11) 0.60142(8) 0.0337(2) Uani 1.000000 .
H9 H 0.6205(18) 0.0012(17) 0.6251(13) 0.066(4) Uani 1.000000 .
C10 C 0.60169(10) 0.24956(9) 0.64987(6) 0.0243(2) Uani 1.000000 .
C11 C 0.66494(11) 0.67276(11) 0.59657(7) 0.0313(2) Uani 1.000000 .
H11A H 0.7434(17) 0.7456(15) 0.6520(10) 0.058(4) Uani 1.000000 .
H11B H 0.5693(15) 0.7497(14) 0.5593(10) 0.051(3) Uani 1.000000 .
C12 C 0.75441(11) 0.58989(12) 0.51868(8) 0.0352(3) Uani 1.000000 .
H12A H 0.7048(17) 0.6235(17) 0.4407(10) 0.061(4) Uani 1.000000 .
H12B H 0.8801(15) 0.6216(16) 0.5312(11) 0.060(4) Uani 1.000000 .
B1 B 0.45738(14) 0.10237(14) 0.78156(9) 0.0383(3) Uani 1.000000 .

loop_
_atom_site_aniso_label
_atom_site_aniso_U_11
_atom_site_aniso_U_22
_atom_site_aniso_U_33
_atom_site_aniso_U_12
_atom_site_aniso_U_13
_atom_site_aniso_U_23
F1 0.0485(4) 0.0691(5) 0.0511(4) -0.0064(3) 0.0213(3) 0.0232(3)
F2 0.0731(5) 0.0310(4) 0.0701(5) -0.0033(3) 0.0145(4) 0.0103(3)
C1 0.0268(4) 0.0268(5) 0.0267(4) -0.0022(3) 0.0050(3) 0.0043(3)
C2 0.0268(4) 0.0332(5) 0.0244(4) 0.0017(3) 0.0079(3) 0.0009(3)
H2 0.049(8) 0.059(9) 0.041(8) 0.010(6) 0.029(7) -0.007(6)
C3 0.0294(4) 0.0278(5) 0.0257(4) 0.0027(3) 0.0049(3) -0.0025(3)
H3 0.063(9) 0.029(7) 0.050(8) 0.011(6) 0.028(7) -0.009(6)
C4 0.0259(4) 0.0214(4) 0.0241(4) -0.0008(3) 0.0018(3) 0.0003(3)
C5 0.0233(4) 0.0230(4) 0.0213(4) -0.0009(3) 0.0045(3) -0.0004(3)
C6 0.0249(4) 0.0391(5) 0.0229(4) -0.0024(3) 0.0056(3) 0.0001(3)
C7 0.0321(5) 0.0548(6) 0.0274(5) 0.0033(4) 0.0105(4) -0.0073(4)
H7 0.055(9) 0.111(13) 0.044(9) -0.022(9) 0.017(7) -0.001(9)
C8 0.0413(5) 0.0416(6) 0.0375(5) 0.0078(4) 0.0071(4) -0.0141(4)
H8 0.073(10) 0.057(9) 0.074(11) 0.023(8) 0.025(9) -0.026(8)
C9 0.0386(5) 0.0251(5) 0.0368(5) 0.0033(4) 0.0045(4) -0.0069(4)
H9 0.082(11) 0.032(8) 0.087(12) 0.014(8) 0.022(9) -0.005(8)
C10 0.0259(4) 0.0214(4) 0.0253(4) -0.0003(3) 0.0038(3) -0.0012(3)
C11 0.0344(5) 0.0255(5) 0.0313(5) -0.0070(4) -0.0022(4) 0.0058(4)
H11A 0.070(10) 0.049(9) 0.048(8) -0.023(7) -0.012(7) -0.004(7)
H11B 0.051(8) 0.040(8) 0.060(9) 0.004(6) -0.002(7) 0.013(7)
C12 0.0301(5) 0.0446(6) 0.0305(5) -0.0103(4) 0.0039(4) 0.0099(4)
H12A 0.067(10) 0.082(11) 0.034(8) 0.004(8) 0.004(7) 0.012(7)
H12B 0.041(8) 0.068(10) 0.070(10) -0.020(7) 0.007(7) 0.006(8)
B1 0.0374(6) 0.0360(6) 0.0416(6) -0.0058(4) 0.0066(5) 0.0126(5)

loop_
_atom_type_symbol
_atom_type_scat_dispersion_real
_atom_type_scat_dispersion_imag
_atom_type_scat_source
_atom_type_scat_dispersion_source
B 0.00700 0.00290 'NoSpherA2: Chem.Sci. 2021, DOI:10.1039/D0SC05526C' custom
C 0.01370 0.00670 'NoSpherA2: Chem.Sci. 2021, DOI:10.1039/D0SC05526C' custom
F 0.05830 0.04000 'NoSpherA2: Chem.Sci. 2021, DOI:10.1039/D0SC05526C' custom
H -0.00000 0.00000 'NoSpherA2: Chem.Sci. 2021, DOI:10.1039/D0SC05526C' custom

loop_
_geom_angle_atom_site_label_1
_geom_angle_atom_site_label_2
_geom_angle_atom_site_label_3
_geom_angle
_geom_angle_site_symmetry_1
_geom_angle_site_symmetry_3
_geom_angle_publ_flag
C10 C1 C2 118.34(8) . . ?
B1 C1 C2 117.20(9) . . ?
B1 C1 C10 124.45(8) . . ?
H2 C2 C1 117.4(7) . . ?
C3 C2 C1 123.63(8) . . ?
C3 C2 H2 119.0(7) . . ?
H3 C3 C2 121.2(7) . . ?
C4 C3 C2 118.25(8) . . ?
C4 C3 H3 120.6(7) . . ?
C5 C4 C3 119.13(8) . . ?
C11 C4 C3 131.68(8) . . ?
C11 C4 C5 109.19(7) . . ?
C6 C5 C4 111.84(8) . . ?
C10 C5 C4 123.78(8) . . ?
C10 C5 C6 124.38(8) . . ?
C7 C6 C5 118.67(9) . . ?
C12 C6 C5 109.18(8) . . ?
C12 C6 C7 132.15(9) . . ?
H7 C7 C6 120.3(10) . . ?
C8 C7 C6 118.40(9) . . ?
C8 C7 H7 121.3(10) . . ?
H8 C8 C7 119.7(9) . . ?
C9 C8 C7 122.62(9) . . ?
C9 C8 H8 117.6(9) . . ?
H9 C9 C8 122.4(8) . . ?
C10 C9 C8 120.32(9) . . ?
C10 C9 H9 117.2(8) . . ?
C5 C10 C1 116.86(7) . . ?
C9 C10 C1 127.53(8) . . ?
C9 C10 C5 115.61(8) . . ?
H11A C11 C4 109.5(7) . . ?
H11B C11 C4 110.2(7) . . ?
H11B C11 H11A 107.2(10) . . ?
C12 C11 C4 104.86(7) . . ?
C12 C11 H11A 112.4(8) . . ?
C12 C11 H11B 112.7(7) . . ?
C11 C12 C6 104.91(7) . . ?
H12A C12 C6 111.2(8) . . ?
H12A C12 C11 110.6(8) . . ?
H12B C12 C6 110.9(7) . . ?
H12B C12 C11 111.8(8) . . ?
H12B C12 H12A 107.5(11) . . ?
F2 B1 F1 113.68(9) . . ?
C1 B1 F1 121.61(10) . . ?
C1 B1 F2 124.71(10) . . ?

loop_
_geom_bond_atom_site_label_1
_geom_bond_atom_site_label_2
_geom_bond_distance
_geom_bond_site_symmetry_2
_geom_bond_publ_flag
F1 B1 1.3262(14) . ?
F2 B1 1.3261(14) . ?
C1 C2 1.3959(12) . ?
C1 C10 1.4313(12) . ?
C1 B1 1.5396(13) . ?
C2 H2 1.101(12) . ?
C2 C3 1.4137(12) . ?
C3 H3 1.098(11) . ?
C3 C4 1.3730(12) . ?
C4 C5 1.4101(11) . ?
C4 C11 1.5081(12) . ?
C5 C6 1.4087(12) . ?
C5 C10 1.4045(11) . ?
C6 C7 1.3726(13) . ?
C6 C12 1.5086(14) . ?
C7 H7 1.080(13) . ?
C7 C8 1.4197(16) . ?
C8 H8 1.103(13) . ?
C8 C9 1.3785(15) . ?
C9 H9 1.094(15) . ?
C9 C10 1.4196(12) . ?
C11 H11A 1.106(12) . ?
C11 H11B 1.106(12) . ?
C11 C12 1.5596(15) . ?
C12 H12A 1.094(13) . ?
C12 H12B 1.104(13) . ?

loop_
_geom_torsion_atom_site_label_1
_geom_torsion_atom_site_label_2
_geom_torsion_atom_site_label_3
_geom_torsion_atom_site_label_4
_geom_torsion
_geom_torsion_site_symmetry_1
_geom_torsion_site_symmetry_2
_geom_torsion_site_symmetry_3
_geom_torsion_site_symmetry_4
_geom_torsion_publ_flag
F1 B1 C1 C2 3.80(12) . . . . ?
F1 B1 C1 C10 -177.14(9) . . . . ?
F2 B1 C1 C2 -177.47(11) . . . . ?
F2 B1 C1 C10 1.60(13) . . . . ?
C1 C2 C3 C4 -0.89(10) . . . . ?
C1 C10 C5 C4 -0.66(9) . . . . ?
C1 C10 C5 C6 -179.83(8) . . . . ?
C1 C10 C9 C8 179.09(11) . . . . ?
C2 C3 C4 C5 1.62(9) . . . . ?
C2 C3 C4 C11 -178.93(8) . . . . ?
C3 C4 C5 C6 178.38(8) . . . . ?
C3 C4 C5 C10 -0.88(9) . . . . ?
C3 C4 C11 C12 -178.53(11) . . . . ?
C4 C5 C6 C7 -178.43(8) . . . . ?
C4 C5 C6 C12 0.90(8) . . . . ?
C4 C5 C10 C9 179.05(9) . . . . ?
C4 C11 C12 C6 -0.43(8) . . . . ?
C5 C6 C7 C8 -0.79(10) . . . . ?
C5 C6 C12 C11 -0.24(8) . . . . ?
C5 C10 C9 C8 -0.59(9) . . . . ?
C6 C7 C8 C9 0.11(10) . . . . ?
C7 C8 C9 C10 0.61(11) . . . . ?
